data_7214746
loop_
_publ_author_name
'Wang, Shu-Ju'
'Tian, Yan-Wen'
'Xiong, Gang'
'You, Li-Xin'
'Ding, Fu'
'Guo, Mei-Yan'
'Gao, En-Jun'
'Smet, Philippe F.'
'Poelman, Dirk'
'Xiao, Lin-Jiu'
'Sun, Ya-Guang'

_publ_section_title
;
 Hydrothermal synthesis, crystal structure and properties of
 three-dimensional Co(ii)-4f heterometallic--organic frameworks
;
_journal_issue 24
_journal_name_full CrystEngComm
_journal_page_first 8689
_journal_paper_doi 10.1039/c2ce26082d
_journal_volume 14
_journal_year 2012
_chemical_formula_sum 'C18 H24 Co Gd2 N4 O24 S2'
_chemical_formula_weight 1117.96
_chemical_name_systematic
;
?
;
_space_group_IT_number 15
_symmetry_cell_setting monoclinic
_symmetry_space_group_name_Hall '-C 2yc'
_symmetry_space_group_name_H-M 'C 1 2/c 1'
_atom_sites_solution_hydrogens geom
_atom_sites_solution_primary direct
_atom_sites_solution_secondary difmap
_audit_creation_method SHELXL-97
_cell_angle_alpha 90.00
_cell_angle_beta 102.57(3)
_cell_angle_gamma 90.00
_cell_formula_units_Z 4
_cell_length_a 22.527(4)
_cell_length_b 8.7652(18)
_cell_length_c 15.549(3)
_cell_measurement_reflns_used 2639
_cell_measurement_temperature 293(2)
_cell_measurement_theta_max 25.00
_cell_measurement_theta_min 3.52
_cell_volume 2996.6(11)
_computing_cell_refinement 'Bruker XSCANS'
_computing_data_collection 'Bruker XSCANS'
_computing_data_reduction 'Bruker SHELXTL'
_computing_molecular_graphics 'Bruker SHELXTL'
_computing_publication_material 'Bruker SHELXTL'
_computing_structure_refinement 'SHELXL-97 (Sheldrick, 1997)'
_computing_structure_solution 'SHELXS-97 (Sheldrick, 1990)'
_diffrn_ambient_temperature 293(2)
_diffrn_detector_area_resol_mean 0
_diffrn_measured_fraction_theta_full 0.996
_diffrn_measured_fraction_theta_max 0.996
_diffrn_measurement_device_type 'Bruker P4'
_diffrn_measurement_method '\w scans'
_diffrn_radiation_monochromator graphite
_diffrn_radiation_source 'fine-focus sealed tube'
_diffrn_radiation_type MoK\a
_diffrn_radiation_wavelength 0.71073
_diffrn_reflns_av_R_equivalents 0.0638
_diffrn_reflns_av_sigmaI/netI 0.0613
_diffrn_reflns_limit_h_max 26
_diffrn_reflns_limit_h_min -26
_diffrn_reflns_limit_k_max 10
_diffrn_reflns_limit_k_min -10
_diffrn_reflns_limit_l_max 18
_diffrn_reflns_limit_l_min -18
_diffrn_reflns_number 8304
_diffrn_reflns_theta_full 25.00
_diffrn_reflns_theta_max 25.00
_diffrn_reflns_theta_min 3.52
_diffrn_standards_decay_% 0
_diffrn_standards_interval_count 0
_diffrn_standards_interval_time 0
_diffrn_standards_number 0
_exptl_absorpt_coefficient_mu 5.173
_exptl_absorpt_correction_T_max 0.4734
_exptl_absorpt_correction_T_min 0.2722
_exptl_absorpt_correction_type multi-scan
_exptl_absorpt_process_details SADABS
_exptl_crystal_colour 0
_exptl_crystal_density_diffrn 2.478
_exptl_crystal_density_method 'not measured'
_exptl_crystal_description 0
_exptl_crystal_F_000 2156
_exptl_crystal_size_max 0.34
_exptl_crystal_size_mid 0.21
_exptl_crystal_size_min 0.17
_refine_diff_density_max 0.832
_refine_diff_density_min -0.628
_refine_diff_density_rms 0.144
_refine_ls_extinction_method none
_refine_ls_goodness_of_fit_ref 1.164
_refine_ls_hydrogen_treatment NONE
_refine_ls_matrix_type full
_refine_ls_number_parameters 232
_refine_ls_number_reflns 2639
_refine_ls_number_restraints 8
_refine_ls_restrained_S_all 1.163
_refine_ls_R_factor_all 0.0713
_refine_ls_R_factor_gt 0.0501
_refine_ls_shift/su_max 0.002
_refine_ls_shift/su_mean 0.000
_refine_ls_structure_factor_coef Fsqd
_refine_ls_weighting_details 'calc w=1/[\s^2^(Fo^2^)+(0.0186P)^2^+13.7408P] where P=(Fo^2^+2Fc^2^)/3'
_refine_ls_weighting_scheme calc
_refine_ls_wR_factor_gt 0.0766
_refine_ls_wR_factor_ref 0.0817
_reflns_number_gt 2176
_reflns_number_total 2639
_reflns_threshold_expression >2sigma(I)
_cod_data_source_file c2ce26082d.txt
_cod_data_source_block 3
_cod_depositor_comments
;
The following automatic conversions were performed:

'_symmetry_cell_setting' value 'Monoclinic' changed to 'monoclinic'
according to
/usr/data/users/saulius/automatic-downloads/retrospective/RSC/lib/dictionaries/cif_core.dic
dictionary named 'cif_core.dic' version 2.4.2 from
2011-04-26.

'_exptl_absorpt_correction_type' value 'MULTI-SCAN'
changed to 'multi-scan' according to
/usr/data/users/saulius/automatic-downloads/retrospective/RSC/lib/dictionaries/cif_core.dic
dictionary named 'cif_core.dic' version 2.4.2 from 2011-04-26.

Automatic conversion script
Id: cif_fix_values 2281 2013-09-26 08:29:07Z andrius 
;
_cod_original_cell_volume 2996.6(10)
_cod_original_sg_symbol_H-M C2/c
_cod_database_code 7214746

loop_
_symmetry_equiv_pos_as_xyz
'x, y, z'
'-x, y, -z+1/2'
'x+1/2, y+1/2, z'
'-x+1/2, y+1/2, -z+1/2'
'-x, -y, -z'
'x, -y, z-1/2'
'-x+1/2, -y+1/2, -z'
'x+1/2, -y+1/2, z-1/2'

loop_
_atom_site_label
_atom_site_type_symbol
_atom_site_fract_x
_atom_site_fract_y
_atom_site_fract_z
_atom_site_U_iso_or_equiv
_atom_site_adp_type
_atom_site_occupancy
_atom_site_symmetry_multiplicity
_atom_site_calc_flag
_atom_site_refinement_flags
O4 O 0.70377(16) -0.1150(5) 0.5041(2) 0.0375(11) Uani 1 1 d .
O3 O 0.68944(17) -0.1494(5) 0.6393(2) 0.0383(11) Uani 1 1 d .
C9 C 0.6781(2) -0.0770(6) 0.5657(3) 0.0292(15) Uani 1 1 d .
Gd1 Gd 0.747347(12) 0.14123(3) 0.883282(17) 0.02754(7) Uani 1 1 d .
Co Co 0.5000 0.20357(14) 0.2500 0.0368(3) Uani 1 2 d S
S1 S 0.64867(6) 0.45747(17) 0.91371(9) 0.0308(4) Uani 1 1 d .
O1 O 0.64709(19) 0.0624(5) 0.7809(2) 0.0492(13) Uani 1 1 d .
O2 O 0.71295(17) 0.1834(5) 0.7228(2) 0.0395(12) Uani 1 1 d .
O5 O 0.67977(18) 0.3501(5) 0.8668(2) 0.0462(12) Uani 1 1 d .
O8 O 0.66460(17) 0.4241(5) 1.0088(2) 0.0368(11) Uani 1 1 d .
O6 O 0.66753(19) 0.6118(5) 0.8967(3) 0.0522(14) Uani 1 1 d .
O7 O 0.58269(17) 0.4423(5) 0.8827(3) 0.0473(13) Uani 1 1 d .
O9 O 0.59439(18) 0.2183(5) 0.2733(2) 0.0447(12) Uani 1 1 d D
H9B H 0.6019 0.1234 0.2718 0.054 Uiso 1 1 d RD
H9A H 0.6204 0.2626 0.3128 0.054 Uiso 1 1 d RD
O10 O 0.5000 0.4428(7) 0.2500 0.064(2) Uani 1 2 d S
H10 H 0.4736 0.4939 0.2116 0.076 Uiso 1 1 d R
N1 N 0.5005(2) 0.2031(6) 0.3860(3) 0.0385(14) Uani 1 1 d .
N2 N 0.4796(2) 0.3157(5) 0.5045(3) 0.0365(14) Uani 1 1 d .
H2 H 0.4610 0.3715 0.5357 0.044 Uiso 1 1 calc R
C1 C 0.4628(3) 0.2919(7) 0.4167(4) 0.0406(17) Uani 1 1 d .
H1 H 0.4281 0.3342 0.3814 0.049 Uiso 1 1 calc R
C2 C 0.5314(2) 0.2347(7) 0.5339(4) 0.0359(16) Uani 1 1 d .
C3 C 0.5442(3) 0.1612(7) 0.4596(3) 0.0343(16) Uani 1 1 d .
C4 C 0.5946(3) 0.0644(7) 0.4695(4) 0.0360(16) Uani 1 1 d .
H4 H 0.6036 0.0152 0.4208 0.043 Uiso 1 1 calc R
C5 C 0.5694(2) 0.2202(7) 0.6173(3) 0.0336(15) Uani 1 1 d .
H5 H 0.5617 0.2738 0.6653 0.040 Uiso 1 1 calc R
C6 C 0.6189(2) 0.1236(7) 0.6263(3) 0.0299(14) Uani 1 1 d .
C7 C 0.6308(2) 0.0426(6) 0.5527(3) 0.0258(14) Uani 1 1 d .
C8 C 0.6622(3) 0.1193(6) 0.7152(4) 0.0331(15) Uani 1 1 d .
O11 O 0.5000 -0.0397(8) 0.2500 0.079(2) Uani 1 2 d SD
H11 H 0.5316 -0.0940 0.2634 0.094 Uiso 1 1 d RD
O12 O 0.81797(19) 0.0281(5) 0.7994(3) 0.0500(13) Uani 1 1 d D
H12A H 0.8317 0.0635 0.7568 0.060 Uiso 1 1 d RD
H12B H 0.8469 -0.0090 0.8382 0.060 Uiso 1 1 d RD
O13 O 0.74024(19) -0.1327(5) 0.8938(3) 0.0649(15) Uani 1 1 d .
H13A H 0.7560 -0.1831 0.8694 0.078 Uiso 1 1 d R
H13B H 0.7248 -0.1706 0.9303 0.078 Uiso 1 1 d R

loop_
_atom_site_aniso_label
_atom_site_aniso_U_11
_atom_site_aniso_U_22
_atom_site_aniso_U_33
_atom_site_aniso_U_23
_atom_site_aniso_U_13
_atom_site_aniso_U_12
O4 0.033(2) 0.050(3) 0.0302(19) -0.0023(19) 0.0095(16) 0.0056(19)
O3 0.050(2) 0.037(2) 0.0257(18) 0.0010(19) 0.0027(17) 0.012(2)
C9 0.027(3) 0.029(3) 0.029(3) -0.005(3) 0.001(2) -0.005(3)
Gd1 0.02861(13) 0.03055(14) 0.02272(12) 0.00026(14) 0.00398(10) -0.00119(15)
Co 0.0387(6) 0.0391(7) 0.0288(6) 0.000 -0.0005(5) 0.000
S1 0.0291(7) 0.0337(8) 0.0284(7) 0.0040(6) 0.0038(6) 0.0000(7)
O1 0.060(3) 0.061(3) 0.026(2) 0.001(2) 0.007(2) -0.020(2)
O2 0.035(2) 0.059(3) 0.0229(18) -0.0045(19) 0.0029(17) -0.002(2)
O5 0.047(2) 0.057(3) 0.030(2) -0.007(2) -0.0025(19) 0.016(2)
O8 0.037(2) 0.047(2) 0.0254(19) 0.0031(18) 0.0048(17) 0.004(2)
O6 0.055(3) 0.036(3) 0.057(3) 0.011(2) -0.005(2) -0.008(2)
O7 0.030(2) 0.069(3) 0.040(2) 0.016(2) -0.0006(19) -0.003(2)
O9 0.045(2) 0.043(3) 0.041(2) -0.005(2) -0.004(2) 0.002(2)
O10 0.081(5) 0.034(4) 0.053(4) 0.000 -0.036(4) 0.000
N1 0.034(3) 0.052(3) 0.028(2) 0.000(2) 0.004(2) 0.007(3)
N2 0.034(2) 0.041(3) 0.035(2) -0.007(2) 0.008(2) 0.011(2)
C1 0.039(3) 0.045(4) 0.035(3) 0.006(3) 0.001(3) 0.007(3)
C2 0.032(3) 0.036(4) 0.039(3) -0.003(3) 0.006(3) 0.006(3)
C3 0.037(3) 0.035(4) 0.028(3) -0.004(3) 0.001(2) 0.001(3)
C4 0.043(3) 0.037(4) 0.028(3) 0.000(3) 0.008(3) 0.007(3)
C5 0.034(3) 0.040(4) 0.029(3) -0.006(3) 0.011(2) 0.012(3)
C6 0.030(3) 0.034(3) 0.024(3) 0.000(3) 0.003(2) -0.002(3)
C7 0.026(3) 0.026(3) 0.027(3) 0.002(2) 0.008(2) 0.002(2)
C8 0.041(3) 0.026(3) 0.032(3) -0.009(3) 0.008(3) 0.008(3)
O11 0.118(6) 0.047(4) 0.083(5) 0.000 0.048(4) 0.000
O12 0.065(3) 0.053(3) 0.031(2) 0.001(2) 0.009(2) 0.018(2)
O13 0.065(3) 0.033(2) 0.106(4) 0.000(3) 0.038(3) 0.005(2)

loop_
_atom_type_symbol
_atom_type_description
_atom_type_scat_dispersion_real
_atom_type_scat_dispersion_imag
_atom_type_scat_source
C C 0.0033 0.0016 'International Tables Vol C Tables 4.2.6.8 and 6.1.1.4'
H H 0.0000 0.0000 'International Tables Vol C Tables 4.2.6.8 and 6.1.1.4'
Co Co 0.3494 0.9721 'International Tables Vol C Tables 4.2.6.8 and 6.1.1.4'
Gd Gd -0.1653 3.9035 'International Tables Vol C Tables 4.2.6.8 and 6.1.1.4'
N N 0.0061 0.0033 'International Tables Vol C Tables 4.2.6.8 and 6.1.1.4'
O O 0.0106 0.0060 'International Tables Vol C Tables 4.2.6.8 and 6.1.1.4'
S S 0.1246 0.1234 'International Tables Vol C Tables 4.2.6.8 and 6.1.1.4'

loop_
_geom_angle_atom_site_label_1
_geom_angle_atom_site_label_2
_geom_angle_atom_site_label_3
_geom_angle
_geom_angle_site_symmetry_1
_geom_angle_site_symmetry_3
C9 O4 Gd1 170.0(4) . 6
C9 O4 Gd1 84.9(3) . 4_646
Gd1 O4 Gd1 104.52(13) 6 4_646
C9 O3 Gd1 104.9(3) . 4_646
O4 C9 O3 120.5(5) . .
O4 C9 C7 121.1(5) . .
O3 C9 C7 118.1(5) . .
O4 C9 Gd1 70.2(3) . 4_646
O3 C9 Gd1 50.6(3) . 4_646
C7 C9 Gd1 165.5(4) . 4_646
O4 Gd1 O5 77.75(14) 6_556 .
O4 Gd1 O8 80.71(13) 6_556 7_657
O5 Gd1 O8 133.20(13) . 7_657
O4 Gd1 O3 124.49(13) 6_556 4_656
O5 Gd1 O3 77.27(14) . 4_656
O8 Gd1 O3 81.74(13) 7_657 4_656
O4 Gd1 O13 78.45(15) 6_556 .
O5 Gd1 O13 136.76(15) . .
O8 Gd1 O13 76.68(14) 7_657 .
O3 Gd1 O13 145.31(14) 4_656 .
O4 Gd1 O12 145.46(14) 6_556 .
O5 Gd1 O12 136.69(14) . .
O8 Gd1 O12 75.02(13) 7_657 .
O3 Gd1 O12 76.03(14) 4_656 .
O13 Gd1 O12 72.35(15) . .
O4 Gd1 O2 137.65(12) 6_556 .
O5 Gd1 O2 73.82(13) . .
O8 Gd1 O2 141.22(13) 7_657 .
O3 Gd1 O2 78.66(12) 4_656 .
O13 Gd1 O2 101.90(15) . .
O12 Gd1 O2 67.94(13) . .
O4 Gd1 O1 90.32(13) 6_556 .
O5 Gd1 O1 71.39(14) . .
O8 Gd1 O1 149.73(14) 7_657 .
O3 Gd1 O1 126.03(13) 4_656 .
O13 Gd1 O1 73.20(14) . .
O12 Gd1 O1 98.37(14) . .
O2 Gd1 O1 51.14(13) . .
O4 Gd1 O4 75.48(14) 6_556 4_656
O5 Gd1 O4 68.66(12) . 4_656
O8 Gd1 O4 65.91(12) 7_657 4_656
O3 Gd1 O4 49.32(11) 4_656 4_656
O13 Gd1 O4 137.04(14) . 4_656
O12 Gd1 O4 114.87(12) . 4_656
O2 Gd1 O4 120.36(12) . 4_656
O1 Gd1 O4 139.55(13) . 4_656
O4 Gd1 C9 100.35(14) 6_556 4_656
O5 Gd1 C9 72.55(15) . 4_656
O8 Gd1 C9 71.18(14) 7_657 4_656
O3 Gd1 C9 24.48(13) 4_656 4_656
O13 Gd1 C9 147.54(14) . 4_656
O12 Gd1 C9 94.71(15) . 4_656
O2 Gd1 C9 100.27(14) . 4_656
O1 Gd1 C9 139.08(14) . 4_656
O4 Gd1 C9 24.91(12) 4_656 4_656
O4 Gd1 Gd1 42.19(10) 6_556 7_657
O5 Gd1 Gd1 68.11(9) . 7_657
O8 Gd1 Gd1 67.99(9) 7_657 7_657
O3 Gd1 Gd1 82.47(9) 4_656 7_657
O13 Gd1 Gd1 113.21(12) . 7_657
O12 Gd1 Gd1 139.37(10) . 7_657
O2 Gd1 Gd1 140.33(10) . 7_657
O1 Gd1 Gd1 122.08(10) . 7_657
O4 Gd1 Gd1 33.30(7) 4_656 7_657
C9 Gd1 Gd1 58.18(11) 4_656 7_657
O9 Co O9 172.9(2) . 2_655
O9 Co O10 86.45(12) . .
O9 Co O10 86.45(12) 2_655 .
O9 Co N1 87.55(17) . 2_655
O9 Co N1 92.46(17) 2_655 2_655
O10 Co N1 90.11(14) . 2_655
O9 Co N1 92.46(17) . .
O9 Co N1 87.55(17) 2_655 .
O10 Co N1 90.11(14) . .
N1 Co N1 179.8(3) 2_655 .
O9 Co O11 93.55(12) . .
O9 Co O11 93.55(12) 2_655 .
O10 Co O11 180.000(1) . .
N1 Co O11 89.89(14) 2_655 .
N1 Co O11 89.89(14) . .
O6 S1 O5 108.5(3) . .
O6 S1 O7 109.8(3) . .
O5 S1 O7 109.9(3) . .
O6 S1 O8 110.4(2) . .
O5 S1 O8 109.6(2) . .
O7 S1 O8 108.7(2) . .
C8 O1 Gd1 92.3(3) . .
C8 O2 Gd1 96.1(3) . .
S1 O5 Gd1 144.5(2) . .
S1 O8 Gd1 137.9(2) . 7_657
Co O9 H9B 97.9 . .
Co O9 H9A 132.5 . .
H9B O9 H9A 111.0 . .
Co O10 H10 121.0 . .
C1 N1 C3 104.8(5) . .
C1 N1 Co 119.9(4) . .
C3 N1 Co 132.4(4) . .
C1 N2 C2 106.9(5) . .
C1 N2 H2 126.5 . .
C2 N2 H2 126.5 . .
N1 C1 N2 113.4(5) . .
N1 C1 H1 123.3 . .
N2 C1 H1 123.3 . .
N2 C2 C5 132.0(5) . .
N2 C2 C3 106.1(5) . .
C5 C2 C3 121.9(5) . .
N1 C3 C4 131.7(5) . .
N1 C3 C2 108.7(5) . .
C4 C3 C2 119.6(5) . .
C7 C4 C3 119.1(5) . .
C7 C4 H4 120.5 . .
C3 C4 H4 120.5 . .
C6 C5 C2 117.9(5) . .
C6 C5 H5 121.1 . .
C2 C5 H5 121.1 . .
C5 C6 C7 120.9(5) . .
C5 C6 C8 117.0(5) . .
C7 C6 C8 121.8(5) . .
C4 C7 C6 120.5(5) . .
C4 C7 C9 119.2(5) . .
C6 C7 C9 120.1(4) . .
O1 C8 O2 120.5(5) . .
O1 C8 C6 121.4(5) . .
O2 C8 C6 117.9(5) . .
Co O11 H11 124.3 . .
Gd1 O12 H12A 130.6 . .
Gd1 O12 H12B 105.2 . .
H12A O12 H12B 109.8 . .
Gd1 O13 H13A 121.6 . .
Gd1 O13 H13B 120.5 . .
H13A O13 H13B 117.2 . .

loop_
_geom_bond_atom_site_label_1
_geom_bond_atom_site_label_2
_geom_bond_distance
_geom_bond_site_symmetry_2
O4 C9 1.266(6) .
O4 Gd1 2.313(4) 6
O4 Gd1 2.829(4) 4_646
O3 C9 1.285(6) .
O3 Gd1 2.395(4) 4_646
C9 C7 1.476(7) .
C9 Gd1 2.995(6) 4_646
Gd1 O4 2.313(4) 6_556
Gd1 O5 2.359(4) .
Gd1 O8 2.373(4) 7_657
Gd1 O3 2.395(4) 4_656
Gd1 O13 2.414(4) .
Gd1 O12 2.473(4) .
Gd1 O2 2.475(3) .
Gd1 O1 2.559(4) .
Gd1 O4 2.829(4) 4_656
Gd1 C9 2.995(6) 4_656
Gd1 Gd1 4.0787(8) 7_657
Co O9 2.082(4) .
Co O9 2.082(4) 2_655
Co O10 2.097(6) .
Co N1 2.112(4) 2_655
Co N1 2.112(4) .
Co O11 2.133(7) .
S1 O6 1.459(4) .
S1 O5 1.460(4) .
S1 O7 1.466(4) .
S1 O8 1.472(4) .
O1 C8 1.248(7) .
O2 C8 1.256(7) .
O8 Gd1 2.373(4) 7_657
O9 H9B 0.8501 .
O9 H9A 0.8452 .
O10 H10 0.8694 .
N1 C1 1.316(8) .
N1 C3 1.387(7) .
N2 C1 1.351(7) .
N2 C2 1.358(7) .
N2 H2 0.8600 .
C1 H1 0.9300 .
C2 C5 1.396(7) .
C2 C3 1.407(8) .
C3 C4 1.398(8) .
C4 C7 1.385(7) .
C4 H4 0.9300 .
C5 C6 1.382(8) .
C5 H5 0.9300 .
C6 C7 1.422(7) .
C6 C8 1.510(7) .
O11 H11 0.8442 .
O12 H12A 0.8488 .
O12 H12B 0.8502 .
O13 H13A 0.7244 .
O13 H13B 0.7987 .

loop_
_geom_torsion_atom_site_label_1
_geom_torsion_atom_site_label_2
_geom_torsion_atom_site_label_3
_geom_torsion_atom_site_label_4
_geom_torsion
_geom_torsion_site_symmetry_1
_geom_torsion_site_symmetry_4
Gd1 O4 C9 O3 -156.2(16) 6 .
Gd1 O4 C9 O3 5.0(5) 4_646 .
Gd1 O4 C9 C7 29(2) 6 .
Gd1 O4 C9 C7 -169.9(5) 4_646 .
Gd1 O4 C9 Gd1 -161(2) 6 4_646
Gd1 O3 C9 O4 -6.1(6) 4_646 .
Gd1 O3 C9 C7 169.0(4) 4_646 .
O4 Gd1 O1 C8 160.8(3) 6_556 .
O5 Gd1 O1 C8 83.8(3) . .
O8 Gd1 O1 C8 -127.3(4) 7_657 .
O3 Gd1 O1 C8 26.0(4) 4_656 .
O13 Gd1 O1 C8 -121.4(4) . .
O12 Gd1 O1 C8 -52.8(4) . .
O2 Gd1 O1 C8 -0.1(3) . .
O4 Gd1 O1 C8 93.1(4) 4_656 .
C9 Gd1 O1 C8 54.5(4) 4_656 .
Gd1 Gd1 O1 C8 131.3(3) 7_657 .
O4 Gd1 O2 C8 -29.1(4) 6_556 .
O5 Gd1 O2 C8 -78.8(3) . .
O8 Gd1 O2 C8 140.2(3) 7_657 .
O3 Gd1 O2 C8 -158.7(3) 4_656 .
O13 Gd1 O2 C8 56.8(3) . .
O12 Gd1 O2 C8 122.0(4) . .
O1 Gd1 O2 C8 0.1(3) . .
O4 Gd1 O2 C8 -131.3(3) 4_656 .
C9 Gd1 O2 C8 -147.1(3) 4_656 .
Gd1 Gd1 O2 C8 -95.5(3) 7_657 .
O6 S1 O5 Gd1 120.0(4) . .
O7 S1 O5 Gd1 -120.0(4) . .
O8 S1 O5 Gd1 -0.6(5) . .
O4 Gd1 O5 S1 27.3(4) 6_556 .
O8 Gd1 O5 S1 -37.2(6) 7_657 .
O3 Gd1 O5 S1 -102.7(5) 4_656 .
O13 Gd1 O5 S1 85.3(5) . .
O12 Gd1 O5 S1 -155.8(4) . .
O2 Gd1 O5 S1 175.6(5) . .
O1 Gd1 O5 S1 121.9(5) . .
O4 Gd1 O5 S1 -51.7(4) 4_656 .
C9 Gd1 O5 S1 -77.8(5) 4_656 .
Gd1 Gd1 O5 S1 -15.8(4) 7_657 .
O6 S1 O8 Gd1 -77.3(4) . 7_657
O5 S1 O8 Gd1 42.1(4) . 7_657
O7 S1 O8 Gd1 162.2(3) . 7_657
O9 Co N1 C1 133.3(5) . .
O9 Co N1 C1 -39.6(5) 2_655 .
O10 Co N1 C1 46.8(5) . .
N1 Co N1 C1 -133.2(5) 2_655 .
O11 Co N1 C1 -133.2(5) . .
O9 Co N1 C3 -24.5(6) . .
O9 Co N1 C3 162.7(5) 2_655 .
O10 Co N1 C3 -110.9(5) . .
N1 Co N1 C3 69.1(7) 2_655 .
O11 Co N1 C3 69.1(5) . .
C3 N1 C1 N2 2.1(7) . .
Co N1 C1 N2 -161.1(4) . .
C2 N2 C1 N1 -1.1(7) . .
C1 N2 C2 C5 178.0(7) . .
C1 N2 C2 C3 -0.4(7) . .
C1 N1 C3 C4 177.4(7) . .
Co N1 C3 C4 -22.4(10) . .
C1 N1 C3 C2 -2.3(7) . .
Co N1 C3 C2 157.9(4) . .
N2 C2 C3 N1 1.7(7) . .
C5 C2 C3 N1 -176.9(6) . .
N2 C2 C3 C4 -178.1(5) . .
C5 C2 C3 C4 3.3(9) . .
N1 C3 C4 C7 -179.6(6) . .
C2 C3 C4 C7 0.1(9) . .
N2 C2 C5 C6 178.2(6) . .
C3 C2 C5 C6 -3.6(9) . .
C2 C5 C6 C7 0.5(9) . .
C2 C5 C6 C8 175.1(5) . .
C3 C4 C7 C6 -3.1(9) . .
C3 C4 C7 C9 170.6(5) . .
C5 C6 C7 C4 2.9(9) . .
C8 C6 C7 C4 -171.5(5) . .
C5 C6 C7 C9 -170.8(5) . .
C8 C6 C7 C9 14.9(8) . .
O4 C9 C7 C4 29.8(8) . .
O3 C9 C7 C4 -145.3(5) . .
Gd1 C9 C7 C4 -109.2(14) 4_646 .
O4 C9 C7 C6 -156.4(5) . .
O3 C9 C7 C6 28.5(8) . .
Gd1 C9 C7 C6 64.6(16) 4_646 .
Gd1 O1 C8 O2 0.1(6) . .
Gd1 O1 C8 C6 -175.4(5) . .
Gd1 O2 C8 O1 -0.1(6) . .
Gd1 O2 C8 C6 175.5(4) . .
C5 C6 C8 O1 69.5(8) . .
C7 C6 C8 O1 -116.0(6) . .
C5 C6 C8 O2 -106.2(6) . .
C7 C6 C8 O2 68.4(7) . .
